data_2017898
loop_
_publ_author_name
'Guo, Ming-Lin'
'Wang, Feng-Qin'

_publ_section_title
;
 Poly[[aqua-\m~3~-2,2-dimethylmalonato-copper(II)] monohydrate] and
 poly[aqua-\m~3~-2,2-dimethylmalonato-copper(II)]
;
_journal_coeditor_code SK3385
_journal_issue 12
_journal_name_full 'Acta Crystallographica Section C'
_journal_page_first m379
_journal_page_last m383
_journal_paper_doi 10.1107/S010827011004761X
_journal_volume 66
_journal_year 2010
_chemical_formula_iupac '[Cu (C5 H3 O4) (H2 O)]'
_chemical_formula_moiety 'C5 H8 Cu O5'
_chemical_formula_sum 'C5 H8 Cu O5'
_chemical_formula_weight 211.65
_chemical_name_systematic
;
poly[aqua-\m~3~-2,2-dimethylmalonato-copper(II)]
;
_space_group_IT_number 14
_symmetry_cell_setting monoclinic
_symmetry_space_group_name_Hall '-P 2ybc'
_symmetry_space_group_name_H-M 'P 1 21/c 1'
_atom_sites_solution_hydrogens geom
_atom_sites_solution_primary direct
_atom_sites_solution_secondary difmap
_audit_creation_method SHELXL97
_cell_angle_alpha 90.00
_cell_angle_beta 105.42(3)
_cell_angle_gamma 90.00
_cell_formula_units_Z 4
_cell_length_a 8.7697(18)
_cell_length_b 8.5492(17)
_cell_length_c 9.3313(19)
_cell_measurement_reflns_used 1386
_cell_measurement_temperature 294(2)
_cell_measurement_theta_max 27.777
_cell_measurement_theta_min 2.382
_cell_volume 674.4(3)
_computing_cell_refinement 'CrystalClear (Rigaku/MSC, 2005)'
_computing_data_collection 'CrystalClear (Rigaku/MSC, 2005)'
_computing_data_reduction 'CrystalClear (Rigaku/MSC, 2005)'
_computing_molecular_graphics 'SHELXTL (Sheldrick, 2008)'
_computing_publication_material 'SHELXTL (Sheldrick, 2008)'
_computing_structure_refinement 'SHELXL97 (Sheldrick, 2008)'
_computing_structure_solution 'SHELXS97 (Sheldrick, 2008)'
_diffrn_ambient_temperature 294(2)
_diffrn_detector_area_resol_mean 27.782
_diffrn_measured_fraction_theta_full 0.999
_diffrn_measured_fraction_theta_max 0.999
_diffrn_measurement_device_type 'Rigaku Saturn CCD area-detector'
_diffrn_measurement_method \w
_diffrn_radiation_monochromator confocal
_diffrn_radiation_source 'rotating anode'
_diffrn_radiation_type MoK\a
_diffrn_radiation_wavelength 0.71073
_diffrn_reflns_av_R_equivalents 0.0483
_diffrn_reflns_av_sigmaI/netI 0.0380
_diffrn_reflns_limit_h_max 10
_diffrn_reflns_limit_h_min -9
_diffrn_reflns_limit_k_max 10
_diffrn_reflns_limit_k_min -10
_diffrn_reflns_limit_l_max 11
_diffrn_reflns_limit_l_min -11
_diffrn_reflns_number 4871
_diffrn_reflns_theta_full 25.03
_diffrn_reflns_theta_max 25.03
_diffrn_reflns_theta_min 3.29
_diffrn_standards_number 0
_exptl_absorpt_coefficient_mu 3.206
_exptl_absorpt_correction_T_max 0.773
_exptl_absorpt_correction_T_min 0.745
_exptl_absorpt_correction_type multi-scan
_exptl_absorpt_process_details '(CrystalClear; Rigaku/MSC, 2005)'
_exptl_crystal_colour blue
_exptl_crystal_density_diffrn 2.085
_exptl_crystal_density_method 'not measured'
_exptl_crystal_description prism
_exptl_crystal_F_000 428
_exptl_crystal_size_max 0.12
_exptl_crystal_size_mid 0.08
_exptl_crystal_size_min 0.08
_refine_diff_density_max 0.497
_refine_diff_density_min -0.302
_refine_ls_extinction_method none
_refine_ls_goodness_of_fit_ref 1.107
_refine_ls_hydrogen_treatment constr
_refine_ls_matrix_type full
_refine_ls_number_parameters 100
_refine_ls_number_reflns 1183
_refine_ls_number_restraints 0
_refine_ls_restrained_S_all 1.107
_refine_ls_R_factor_all 0.0389
_refine_ls_R_factor_gt 0.0349
_refine_ls_shift/su_max 0.001
_refine_ls_shift/su_mean 0.000
_refine_ls_structure_factor_coef Fsqd
_refine_ls_weighting_details 'calc w = 1/[\s^2^(Fo^2^)+(0.0390P)^2^+0.4683P] where P=(Fo^2^+2Fc^2^)/3'
_refine_ls_weighting_scheme calc
_refine_ls_wR_factor_gt 0.0829
_refine_ls_wR_factor_ref 0.0858
_reflns_number_gt 1083
_reflns_number_total 1183
_reflns_threshold_expression I>2\s(I)
_cod_data_source_file sk3385.cif
_cod_data_source_block II
_cod_original_cell_volume 674.4(2)
_cod_original_sg_symbol_H-M 'P 21/c'
_cod_database_code 2017898
_cod_database_fobs_code 2017898

loop_
_symmetry_equiv_pos_as_xyz
'x, y, z'
'-x, y+1/2, -z+1/2'
'-x, -y, -z'
'x, -y-1/2, z-1/2'

loop_
_atom_site_type_symbol
_atom_site_label
_atom_site_fract_x
_atom_site_fract_y
_atom_site_fract_z
_atom_site_U_iso_or_equiv
_atom_site_adp_type
_atom_site_calc_flag
_atom_site_refinement_flags
_atom_site_occupancy
_atom_site_disorder_assembly
_atom_site_disorder_group
Cu Cu1 0.16128(5) 0.63669(5) 0.37478(5) 0.02629(19) Uani d . 1 . .
O O1 0.2113(3) 0.7083(3) 0.1956(3) 0.0298(6) Uani d . 1 . .
O O2 0.2551(3) 0.6697(3) -0.0255(3) 0.0278(6) Uani d . 1 . .
O O3 0.0724(3) 0.4483(3) 0.2725(3) 0.0286(6) Uani d . 1 . .
O O4 0.0719(3) 0.2466(3) 0.1248(3) 0.0281(6) Uani d . 1 . .
O O5 0.1980(3) 0.5221(3) 0.5630(3) 0.0284(6) Uani d . 1 . .
H H5D 0.1468 0.4384 0.5658 0.034 Uiso d R 1 . .
H H5E 0.1940 0.5917 0.6270 0.034 Uiso d R 1 . .
C C1 0.2423(4) 0.6203(4) 0.0976(4) 0.0253(8) Uani d . 1 . .
C C2 0.2703(4) 0.4443(4) 0.1317(4) 0.0267(8) Uani d . 1 . .
C C3 0.1273(4) 0.3752(4) 0.1786(4) 0.0252(8) Uani d . 1 . .
C C4 0.2962(5) 0.3580(4) -0.0035(4) 0.0304(9) Uani d . 1 . .
H H4A 0.2046 0.3702 -0.0861 0.046 Uiso calc R 1 . .
H H4B 0.3134 0.2489 0.0195 0.046 Uiso calc R 1 . .
H H4C 0.3870 0.4007 -0.0288 0.046 Uiso calc R 1 . .
C C5 0.4191(4) 0.4274(5) 0.2630(4) 0.0320(8) Uani d . 1 . .
H H5A 0.4387 0.3186 0.2862 0.048 Uiso calc R 1 . .
H H5B 0.4029 0.4810 0.3482 0.048 Uiso calc R 1 . .
H H5C 0.5083 0.4720 0.2365 0.048 Uiso calc R 1 . .

loop_
_atom_site_aniso_label
_atom_site_aniso_U_11
_atom_site_aniso_U_22
_atom_site_aniso_U_33
_atom_site_aniso_U_12
_atom_site_aniso_U_13
_atom_site_aniso_U_23
Cu1 0.0304(3) 0.0247(3) 0.0246(3) -0.00144(17) 0.0088(2) -0.00082(16)
O1 0.0387(15) 0.0260(14) 0.0256(13) 0.0008(11) 0.0102(11) -0.0008(11)
O2 0.0331(14) 0.0260(13) 0.0253(13) 0.0003(11) 0.0097(11) -0.0001(10)
O3 0.0303(14) 0.0281(14) 0.0282(14) -0.0019(11) 0.0094(11) -0.0019(11)
O4 0.0303(14) 0.0232(13) 0.0316(13) -0.0022(10) 0.0098(11) -0.0025(11)
O5 0.0352(14) 0.0237(13) 0.0261(13) -0.0020(11) 0.0080(11) -0.0016(10)
C1 0.0223(19) 0.0279(19) 0.026(2) -0.0035(14) 0.0064(15) -0.0034(15)
C2 0.0243(19) 0.0278(19) 0.0280(19) 0.0000(15) 0.0071(15) 0.0006(15)
C3 0.0278(19) 0.0253(19) 0.0214(19) 0.0028(14) 0.0047(15) 0.0046(14)
C4 0.036(2) 0.025(2) 0.033(2) -0.0004(15) 0.0143(17) -0.0031(15)
C5 0.029(2) 0.033(2) 0.034(2) 0.0017(16) 0.0075(16) 0.0045(17)

loop_
_atom_type_symbol
_atom_type_description
_atom_type_scat_dispersion_real
_atom_type_scat_dispersion_imag
_atom_type_scat_source
C C 0.0033 0.0016 'International Tables Vol C Tables 4.2.6.8 and 6.1.1.4'
H H 0.0000 0.0000 'International Tables Vol C Tables 4.2.6.8 and 6.1.1.4'
Cu Cu 0.3201 1.2651 'International Tables Vol C Tables 4.2.6.8 and 6.1.1.4'
O O 0.0106 0.0060 'International Tables Vol C Tables 4.2.6.8 and 6.1.1.4'

loop_
_geom_angle_atom_site_label_1
_geom_angle_atom_site_label_2
_geom_angle_atom_site_label_3
_geom_angle_site_symmetry_1
_geom_angle_site_symmetry_3
_geom_angle
_geom_angle_publ_flag
O3 Cu1 O1 . . 89.50(10) y
O3 Cu1 O5 . . 88.54(10) y
O1 Cu1 O5 . . 155.47(11) y
O3 Cu1 O2 . 4_576 178.31(11) y
O1 Cu1 O2 . 4_576 88.87(11) y
O5 Cu1 O2 . 4_576 92.76(10) y
O3 Cu1 O4 . 2 95.83(10) y
O1 Cu1 O4 . 2 106.50(10) y
O5 Cu1 O4 . 2 98.02(10) y
O2 Cu1 O4 4_576 2 85.06(10) y
C1 O1 Cu1 . . 125.2(2) ?
C1 O2 Cu1 . 4_575 125.9(2) ?
C3 O3 Cu1 . . 125.1(2) ?
C3 O4 Cu1 . 2_545 128.4(2) ?
Cu1 O5 H5D . . 119.1 ?
Cu1 O5 H5E . . 104.6 ?
H5D O5 H5E . . 116.6 ?
O2 C1 O1 . . 123.2(3) y
O2 C1 C2 . . 117.9(3) ?
O1 C1 C2 . . 118.8(3) ?
C4 C2 C5 . . 109.3(3) ?
C4 C2 C1 . . 110.5(3) ?
C5 C2 C1 . . 108.1(3) ?
C4 C2 C3 . . 111.0(3) ?
C5 C2 C3 . . 108.5(3) ?
C1 C2 C3 . . 109.5(3) ?
O4 C3 O3 . . 122.1(3) y
O4 C3 C2 . . 118.5(3) ?
O3 C3 C2 . . 119.4(3) ?
C2 C4 H4A . . 109.5 ?
C2 C4 H4B . . 109.5 ?
H4A C4 H4B . . 109.5 ?
C2 C4 H4C . . 109.5 ?
H4A C4 H4C . . 109.5 ?
H4B C4 H4C . . 109.5 ?
C2 C5 H5A . . 109.5 ?
C2 C5 H5B . . 109.5 ?
H5A C5 H5B . . 109.5 ?
C2 C5 H5C . . 109.5 ?
H5A C5 H5C . . 109.5 ?
H5B C5 H5C . . 109.5 ?

loop_
_geom_bond_atom_site_label_1
_geom_bond_atom_site_label_2
_geom_bond_site_symmetry_2
_geom_bond_distance
_geom_bond_publ_flag
Cu1 O3 . 1.928(2) y
Cu1 O1 . 1.937(2) y
Cu1 O5 . 1.961(2) y
Cu1 O2 4_576 1.969(2) y
Cu1 O4 2 2.251(2) y
O1 C1 . 1.268(4) y
O2 C1 . 1.256(4) y
O3 C3 . 1.271(4) y
O4 C3 . 1.252(4) y
O5 H5D . 0.8491 ?
O5 H5E . 0.8501 ?
C1 C2 . 1.544(5) ?
C2 C4 . 1.530(5) ?
C2 C5 . 1.541(5) ?
C2 C3 . 1.551(5) ?
C4 H4A . 0.9600 ?
C4 H4B . 0.9600 ?
C4 H4C . 0.9600 ?
C5 H5A . 0.9600 ?
C5 H5B . 0.9600 ?
C5 H5C . 0.9600 ?

loop_
_geom_hbond_atom_site_label_D
_geom_hbond_atom_site_label_H
_geom_hbond_atom_site_label_A
_geom_hbond_site_symmetry_A
_geom_hbond_distance_DH
_geom_hbond_distance_HA
_geom_hbond_distance_DA
_geom_hbond_angle_DHA
O5 H5D O4 4_566 0.85 1.85 2.678(3) 164.1
O5 H5E O1 4_576 0.85 1.82 2.604(3) 152.9

loop_
_geom_torsion_atom_site_label_1
_geom_torsion_atom_site_label_2
_geom_torsion_atom_site_label_3
_geom_torsion_atom_site_label_4
_geom_torsion_site_symmetry_1
_geom_torsion_site_symmetry_2
_geom_torsion_site_symmetry_3
_geom_torsion_site_symmetry_4
_geom_torsion
_geom_torsion_publ_flag
O3 Cu1 O1 C1 . . . . -29.5(3) ?
O5 Cu1 O1 C1 . . . . 55.9(4) ?
O2 Cu1 O1 C1 4_576 . . . 150.0(3) ?
O4 Cu1 O1 C1 2 . . . -125.5(3) ?
O1 Cu1 O3 C3 . . . . 37.5(3) ?
O5 Cu1 O3 C3 . . . . -118.0(3) ?
O4 Cu1 O3 C3 2 . . . 144.1(3) ?
Cu1 O2 C1 O1 4_575 . . . -23.1(5) y
Cu1 O2 C1 C2 4_575 . . . 158.5(2) ?
Cu1 O1 C1 O2 . . . . 171.0(2) ?
Cu1 O1 C1 C2 . . . . -10.7(4) ?
O2 C1 C2 C4 . . . . -4.9(4) ?
O1 C1 C2 C4 . . . . 176.7(3) ?
O2 C1 C2 C5 . . . . 114.7(4) ?
O1 C1 C2 C5 . . . . -63.8(4) ?
O2 C1 C2 C3 . . . . -127.4(3) ?
O1 C1 C2 C3 . . . . 54.2(4) ?
Cu1 O4 C3 O3 2_545 . . . 16.4(5) y
Cu1 O4 C3 C2 2_545 . . . -165.3(2) ?
Cu1 O3 C3 O4 . . . . 174.1(2) ?
Cu1 O3 C3 C2 . . . . -4.2(4) ?
C4 C2 C3 O4 . . . . 13.2(4) ?
C5 C2 C3 O4 . . . . -106.9(4) ?
C1 C2 C3 O4 . . . . 135.5(3) ?
C4 C2 C3 O3 . . . . -168.4(3) ?
C5 C2 C3 O3 . . . . 71.6(4) ?
C1 C2 C3 O3 . . . . -46.1(4) ?
